data_1543394
loop_
_publ_author_name
'Yu, Wei Yong'
'Meng, Miao'
'Lei, Hao'
'He, Xue Dan'
'Liu, Chun Y.'

_publ_section_title
;
 Optical Determination of Electron Transfer Dynamics and Kinetics for
 Asymmetrical [Mo2]--ph--[Mo2] Systems
;
_journal_issue 23
_journal_name_full 'The Journal of Physical Chemistry C'
_journal_page_first 12411
_journal_paper_doi 10.1021/acs.jpcc.6b03792
_journal_volume 120
_journal_year 2016
_chemical_formula_sum 'C99.6 H100.2 Cl3.2 Mo4 N15 O13'
_chemical_formula_weight 2212.56
_chemical_name_systematic
; 
 ? 
;
_space_group_IT_number 14
_symmetry_cell_setting monoclinic
_symmetry_space_group_name_Hall '-P 2ybc'
_symmetry_space_group_name_H-M 'P 1 21/c 1'
_atom_sites_solution_hydrogens geom
_atom_sites_solution_primary direct
_atom_sites_solution_secondary difmap
_audit_creation_method SHELXL-97
_cell_angle_alpha 90.00
_cell_angle_beta 94.294(3)
_cell_angle_gamma 90.00
_cell_formula_units_Z 2
_cell_length_a 14.4182(5)
_cell_length_b 17.6154(6)
_cell_length_c 19.5327(5)
_cell_measurement_reflns_used 3289
_cell_measurement_temperature 173(2)
_cell_measurement_theta_max 62.6260
_cell_measurement_theta_min 3.9470
_cell_volume 4947.0(3)
_computing_structure_refinement 'SHELXL-97 (Sheldrick, 1997)'
_computing_structure_solution 'SHELXS-97 (Sheldrick, 1990)'
_diffrn_ambient_temperature 173(2)
_diffrn_measured_fraction_theta_full 0.978
_diffrn_measured_fraction_theta_max 0.978
_diffrn_measurement_device_type multi-scan
_diffrn_radiation_monochromator graphite
_diffrn_radiation_source 'fine-focus sealed tube'
_diffrn_radiation_type CuK\a
_diffrn_radiation_wavelength 1.54178
_diffrn_reflns_av_R_equivalents 0.0566
_diffrn_reflns_av_sigmaI/netI 0.0899
_diffrn_reflns_limit_h_max 16
_diffrn_reflns_limit_h_min -14
_diffrn_reflns_limit_k_max 19
_diffrn_reflns_limit_k_min -12
_diffrn_reflns_limit_l_max 22
_diffrn_reflns_limit_l_min -21
_diffrn_reflns_number 13884
_diffrn_reflns_theta_full 62.68
_diffrn_reflns_theta_max 62.68
_diffrn_reflns_theta_min 3.38
_exptl_absorpt_coefficient_mu 5.415
_exptl_absorpt_correction_T_max 0.9048
_exptl_absorpt_correction_T_min 0.4283
_exptl_absorpt_correction_type multi-scan
_exptl_absorpt_process_details
;
CrysAlisPro, Agilent Technologies,
Version 1.171.37.31 (release 14-01-2014 CrysAlis171 .NET)
(compiled Jan 14 2014,18:38:05)
Empirical absorption correction using spherical harmonics,
 implemented in SCALE3 ABSPACK scaling algorithm.
;
_exptl_crystal_colour orange
_exptl_crystal_density_diffrn 1.442
_exptl_crystal_density_method 'not measured'
_exptl_crystal_description needle
_exptl_crystal_F_000 2192
_exptl_crystal_size_max 0.20
_exptl_crystal_size_mid 0.10
_exptl_crystal_size_min 0.02
_refine_diff_density_max 0.720
_refine_diff_density_min -0.511
_refine_diff_density_rms 0.103
_refine_ls_extinction_method none
_refine_ls_goodness_of_fit_ref 0.998
_refine_ls_hydrogen_treatment mixed
_refine_ls_matrix_type full
_refine_ls_number_parameters 657
_refine_ls_number_reflns 7764
_refine_ls_number_restraints 28
_refine_ls_restrained_S_all 1.015
_refine_ls_R_factor_all 0.0912
_refine_ls_R_factor_gt 0.0518
_refine_ls_shift/su_max 0.001
_refine_ls_shift/su_mean 0.000
_refine_ls_structure_factor_coef Fsqd
_refine_ls_weighting_details 'calc w=1/[\s^2^(Fo^2^)+(0.0602P)^2^+2.1256P] where P=(Fo^2^+2Fc^2^)/3'
_refine_ls_weighting_scheme calc
_refine_ls_wR_factor_gt 0.1183
_refine_ls_wR_factor_ref 0.1420
_reflns_number_gt 5176
_reflns_number_total 7764
_reflns_threshold_expression >2sigma(I)
_cod_data_source_file jp6b03792_si_002.cif
_cod_data_source_block n2-ph-no
_cod_depositor_comments 'Adding full bibliography for 1543392--1543394.cif.'
_cod_original_sg_symbol_H-M P21/C
_cod_database_code 1543394

loop_
_symmetry_equiv_pos_as_xyz
'x, y, z'
'-x, y+1/2, -z+1/2'
'-x, -y, -z'
'x, -y-1/2, z-1/2'

loop_
_atom_site_label
_atom_site_type_symbol
_atom_site_fract_x
_atom_site_fract_y
_atom_site_fract_z
_atom_site_U_iso_or_equiv
_atom_site_adp_type
_atom_site_occupancy
_atom_site_symmetry_multiplicity
_atom_site_calc_flag
_atom_site_refinement_flags
_atom_site_disorder_assembly
_atom_site_disorder_group
Mo1 Mo 0.8359(3) 0.1574(3) 0.2183(3) 0.0679(18) Uani 0.50 1 d P A 1
Mo2 Mo 0.7662(3) 0.0551(3) 0.2225(3) 0.0711(18) Uani 0.50 1 d P A 1
N7 N 0.910(2) 0.116(2) 0.1442(18) 0.082(12) Uani 0.50 1 d P A 1
H7A H 0.9491 0.1458 0.1248 0.098 Uiso 0.50 1 calc PR A 1
N8 N 0.8369(11) 0.0118(9) 0.1467(8) 0.036(5) Uiso 0.50 1 d P A 1
H8A H 0.8198 -0.0327 0.1297 0.043 Uiso 0.50 1 calc PR A 1
C4A C 0.9018(18) 0.0438(16) 0.1234(13) 0.058(10) Uiso 0.50 1 d PD A 1
C5A C 0.957(2) 0.0253(12) 0.0630(12) 0.035(9) Uani 0.50 1 d PD A 1
C6A C 0.9754(17) 0.0807(11) 0.0121(13) 0.042(7) Uani 0.50 1 d PD . 1
C7A C 0.9709(15) -0.0520(9) 0.0439(12) 0.023(7) Uiso 0.50 1 d PD . 1
Mo3 Mo 0.83795(17) 0.15837(16) 0.22014(15) 0.0206(7) Uani 0.50 1 d P A 2
Mo4 Mo 0.76655(15) 0.05395(16) 0.22306(14) 0.0201(7) Uani 0.50 1 d P A 2
O7B O 0.9271(14) 0.1201(7) 0.1420(8) 0.024(4) Uani 0.50 1 d P A 2
N8B N 0.8535(10) 0.0018(9) 0.1457(7) 0.028(5) Uiso 0.50 1 d P A 2
H8BA H 0.8514 -0.0470 0.1358 0.033 Uiso 0.50 1 calc PR A 2
C4B C 0.9111(11) 0.0521(11) 0.1143(8) 0.018(4) Uiso 0.50 1 d PD A 2
C5B C 0.953(2) 0.0227(14) 0.0529(13) 0.042(11) Uiso 0.50 1 d PD A 2
C6B C 0.9952(17) 0.0732(12) 0.0076(14) 0.031(6) Uiso 0.50 1 d PD . 2
C7B C 0.973(3) -0.0552(14) 0.0513(19) 0.068(14) Uiso 0.50 1 d PD . 2
N1 N 0.9384(4) 0.1247(3) 0.3004(3) 0.0408(12) Uani 1 1 d . . .
C1 C 0.9312(4) 0.0558(4) 0.3260(3) 0.0406(15) Uani 1 1 d . A .
H1A H 0.9745 0.0394 0.3620 0.049 Uiso 1 1 calc R . .
N2 N 0.8649(4) 0.0093(3) 0.3021(3) 0.0449(13) Uani 1 1 d . . .
N3 N 0.7459(4) 0.2010(3) 0.1356(3) 0.0448(13) Uani 1 1 d . . .
C2 C 0.6787(5) 0.1554(4) 0.1120(4) 0.0446(16) Uani 1 1 d . A .
H2A H 0.6399 0.1700 0.0728 0.054 Uiso 1 1 calc R . .
N4 N 0.6641(4) 0.0892(3) 0.1421(3) 0.0430(13) Uani 1 1 d . . .
N5 N 0.7530(4) 0.2099(3) 0.2933(3) 0.0456(14) Uani 1 1 d . . .
C3 C 0.6899(5) 0.1673(4) 0.3186(4) 0.0471(17) Uani 1 1 d . A .
H3A H 0.6512 0.1882 0.3511 0.056 Uiso 1 1 calc R . .
N6 N 0.6789(4) 0.0955(3) 0.2997(3) 0.0483(14) Uani 1 1 d . . .
C11 C 1.0084(4) 0.1730(4) 0.3313(3) 0.0402(15) Uani 1 1 d . A .
C12 C 1.0329(5) 0.1761(4) 0.4014(4) 0.0513(18) Uani 1 1 d . . .
H12A H 1.0026 0.1441 0.4318 0.062 Uiso 1 1 calc R A .
C13 C 1.1012(6) 0.2255(5) 0.4268(4) 0.065(2) Uani 1 1 d . A .
H13A H 1.1177 0.2258 0.4748 0.078 Uiso 1 1 calc R . .
C14 C 1.1460(5) 0.2739(4) 0.3860(4) 0.059(2) Uani 1 1 d D . .
C15 C 1.1205(5) 0.2734(4) 0.3164(4) 0.0577(19) Uani 1 1 d . A .
H15A H 1.1499 0.3073 0.2871 0.069 Uiso 1 1 calc R . .
C16 C 1.0525(5) 0.2238(4) 0.2887(4) 0.0519(18) Uani 1 1 d . . .
H16A H 1.0358 0.2244 0.2408 0.062 Uiso 1 1 calc R A .
O1 O 1.2109(4) 0.3267(4) 0.4109(4) 0.0844(19) Uani 1 1 d D A .
C17 C 1.2942(8) 0.2973(9) 0.4266(10) 0.155(7) Uani 1 1 d D . .
H17A H 1.3371 0.3375 0.4433 0.233 Uiso 1 1 calc R A .
H17B H 1.3172 0.2738 0.3857 0.233 Uiso 1 1 calc R . .
H17C H 1.2900 0.2588 0.4625 0.233 Uiso 1 1 calc R . .
C21 C 0.8690(5) -0.0668(4) 0.3259(3) 0.0432(16) Uani 1 1 d . A .
C22 C 0.7886(5) -0.1065(4) 0.3341(4) 0.0525(18) Uani 1 1 d . . .
H22A H 0.7301 -0.0832 0.3226 0.063 Uiso 1 1 calc R A .
C23 C 0.7920(6) -0.1815(4) 0.3594(4) 0.058(2) Uani 1 1 d . A .
H23A H 0.7357 -0.2079 0.3651 0.069 Uiso 1 1 calc R . .
C24 C 0.8753(6) -0.2166(4) 0.3758(4) 0.0525(18) Uani 1 1 d D . .
C25 C 0.9577(5) -0.1779(4) 0.3671(4) 0.0539(18) Uani 1 1 d . A .
H25A H 1.0160 -0.2015 0.3786 0.065 Uiso 1 1 calc R . .
C26 C 0.9537(5) -0.1048(4) 0.3416(4) 0.0473(16) Uani 1 1 d . . .
H26A H 1.0101 -0.0792 0.3344 0.057 Uiso 1 1 calc R A .
O2 O 0.8867(4) -0.2894(3) 0.3993(3) 0.0659(15) Uani 1 1 d D A .
C27 C 0.8052(7) -0.3312(5) 0.4057(6) 0.094(3) Uani 1 1 d D . .
H27A H 0.8213 -0.3823 0.4224 0.141 Uiso 1 1 calc R A .
H27B H 0.7702 -0.3347 0.3608 0.141 Uiso 1 1 calc R . .
H27C H 0.7670 -0.3058 0.4382 0.141 Uiso 1 1 calc R . .
C31 C 0.7714(4) 0.2638(4) 0.0956(3) 0.0432(15) Uani 1 1 d . A .
C32 C 0.7828(5) 0.3347(4) 0.1250(4) 0.0530(18) Uani 1 1 d . . .
H32A H 0.7722 0.3412 0.1721 0.064 Uiso 1 1 calc R A .
C33 C 0.8097(5) 0.3969(4) 0.0872(4) 0.0548(19) Uani 1 1 d . A .
H33A H 0.8140 0.4457 0.1079 0.066 Uiso 1 1 calc R . .
C34 C 0.8302(5) 0.3881(4) 0.0193(4) 0.0516(17) Uani 1 1 d D . .
C35 C 0.8178(6) 0.3162(4) -0.0110(4) 0.0575(19) Uani 1 1 d . A .
H35A H 0.8291 0.3095 -0.0579 0.069 Uiso 1 1 calc R . .
C36 C 0.7895(5) 0.2555(4) 0.0262(4) 0.0519(18) Uani 1 1 d . . .
H36A H 0.7820 0.2072 0.0048 0.062 Uiso 1 1 calc R A .
O3 O 0.8599(4) 0.4435(3) -0.0218(3) 0.0672(15) Uani 1 1 d D A .
C37 C 0.8646(8) 0.5170(5) 0.0059(4) 0.080(3) Uani 1 1 d D . .
H37A H 0.8876 0.5521 -0.0279 0.121 Uiso 1 1 calc R A .
H37B H 0.9071 0.5173 0.0475 0.121 Uiso 1 1 calc R . .
H37C H 0.8026 0.5329 0.0173 0.121 Uiso 1 1 calc R . .
C41 C 0.5837(5) 0.0489(4) 0.1185(4) 0.0468(16) Uani 1 1 d . A .
C42 C 0.4994(5) 0.0843(4) 0.1012(4) 0.0488(17) Uani 1 1 d . . .
H42A H 0.4956 0.1378 0.1062 0.059 Uiso 1 1 calc R A .
C43 C 0.4199(5) 0.0447(4) 0.0768(4) 0.0532(18) Uani 1 1 d . A .
H43A H 0.3639 0.0711 0.0639 0.064 Uiso 1 1 calc R . .
C44 C 0.4239(5) -0.0332(4) 0.0718(4) 0.0488(17) Uani 1 1 d D . .
C45 C 0.5059(5) -0.0702(4) 0.0934(4) 0.0548(18) Uani 1 1 d . A .
H45A H 0.5083 -0.1241 0.0922 0.066 Uiso 1 1 calc R . .
C46 C 0.5842(5) -0.0296(4) 0.1169(4) 0.0493(17) Uani 1 1 d . . .
H46A H 0.6393 -0.0562 0.1321 0.059 Uiso 1 1 calc R A .
O4 O 0.3523(3) -0.0781(3) 0.0475(3) 0.0577(13) Uani 1 1 d D A .
C47 C 0.2674(5) -0.0404(5) 0.0275(5) 0.062(2) Uani 1 1 d D . .
H47A H 0.2207 -0.0778 0.0108 0.092 Uiso 1 1 calc R A .
H47B H 0.2776 -0.0040 -0.0091 0.092 Uiso 1 1 calc R . .
H47C H 0.2453 -0.0134 0.0671 0.092 Uiso 1 1 calc R . .
C51 C 0.7541(5) 0.2894(4) 0.3003(4) 0.0471(16) Uani 1 1 d . A .
C52 C 0.6726(5) 0.3331(4) 0.2908(4) 0.0522(18) Uani 1 1 d . . .
H52A H 0.6137 0.3087 0.2871 0.063 Uiso 1 1 calc R A .
C53 C 0.6774(5) 0.4110(4) 0.2870(4) 0.0529(18) Uani 1 1 d . A .
H53A H 0.6217 0.4398 0.2810 0.064 Uiso 1 1 calc R . .
C54 C 0.7640(6) 0.4482(4) 0.2919(4) 0.0551(19) Uani 1 1 d D . .
C55 C 0.8433(5) 0.4056(4) 0.3049(4) 0.058(2) Uani 1 1 d . A .
H55A H 0.9020 0.4301 0.3108 0.069 Uiso 1 1 calc R . .
C56 C 0.8381(5) 0.3271(4) 0.3092(4) 0.0538(19) Uani 1 1 d . . .
H56A H 0.8936 0.2987 0.3186 0.065 Uiso 1 1 calc R A .
O5 O 0.7613(4) 0.5250(3) 0.2859(3) 0.0709(16) Uani 1 1 d D A .
C57 C 0.8434(8) 0.5592(5) 0.2669(8) 0.107(4) Uani 1 1 d D . .
H57A H 0.8349 0.6143 0.2643 0.161 Uiso 1 1 calc R A .
H57B H 0.8583 0.5399 0.2220 0.161 Uiso 1 1 calc R . .
H57C H 0.8945 0.5473 0.3012 0.161 Uiso 1 1 calc R . .
C61 C 0.6276(5) 0.0445(4) 0.3390(4) 0.0496(17) Uani 1 1 d . A .
C62 C 0.5724(6) -0.0118(5) 0.3075(5) 0.063(2) Uani 1 1 d . . .
H62A H 0.5616 -0.0123 0.2589 0.075 Uiso 1 1 calc R A .
C63 C 0.5319(6) -0.0684(5) 0.3469(6) 0.074(3) Uani 1 1 d . A .
H63A H 0.4941 -0.1068 0.3250 0.088 Uiso 1 1 calc R . .
C64 C 0.5477(6) -0.0675(5) 0.4180(5) 0.074(3) Uani 1 1 d D . .
C65 C 0.6004(6) -0.0105(5) 0.4499(5) 0.071(2) Uani 1 1 d . A .
H65A H 0.6099 -0.0096 0.4986 0.085 Uiso 1 1 calc R . .
C66 C 0.6395(6) 0.0453(5) 0.4113(4) 0.062(2) Uani 1 1 d . . .
H66A H 0.6748 0.0848 0.4338 0.074 Uiso 1 1 calc R A .
O6 O 0.5150(6) -0.1202(4) 0.4620(4) 0.106(3) Uani 1 1 d D A .
C67 C 0.4648(10) -0.1762(7) 0.4320(7) 0.126(5) Uani 1 1 d D . .
H67A H 0.4445 -0.2108 0.4672 0.190 Uiso 1 1 calc R A .
H67B H 0.5029 -0.2041 0.4009 0.190 Uiso 1 1 calc R . .
H67C H 0.4103 -0.1549 0.4059 0.190 Uiso 1 1 calc R . .
Cl1 Cl 0.422(3) 0.201(2) 0.294(2) 0.237(16) Uiso 0.20 1 d PD B 1
C1S C 0.362(7) 0.152(6) 0.325(5) 0.17(4) Uiso 0.20 1 d PD B 1
H1SA H 0.3094 0.1626 0.2908 0.210 Uiso 0.20 1 calc PR B 1
H1SB H 0.3904 0.1060 0.3068 0.210 Uiso 0.20 1 calc PR B 1
Cl2 Cl 0.307(2) 0.1114(16) 0.3678(15) 0.173(9) Uiso 0.20 1 d PD B 1
Cl3 Cl 0.4122(4) 0.2304(3) 0.2397(3) 0.1161(18) Uani 0.60 1 d P C 2
C2S C 0.4221(13) 0.1397(11) 0.2698(10) 0.088(5) Uani 0.60 1 d P C 2
H2SA H 0.4841 0.1198 0.2603 0.105 Uiso 0.60 1 calc PR C 2
H2SB H 0.3747 0.1078 0.2442 0.105 Uiso 0.60 1 calc PR C 2
Cl4 Cl 0.4087(7) 0.1310(5) 0.3565(4) 0.172(4) Uani 0.60 1 d P C 2

loop_
_atom_site_aniso_label
_atom_site_aniso_U_11
_atom_site_aniso_U_22
_atom_site_aniso_U_33
_atom_site_aniso_U_23
_atom_site_aniso_U_13
_atom_site_aniso_U_12
Mo1 0.087(3) 0.059(3) 0.054(3) 0.000(2) -0.0218(19) 0.002(2)
Mo2 0.094(3) 0.061(3) 0.057(3) 0.000(3) -0.009(2) -0.003(2)
N7 0.049(13) 0.12(2) 0.070(17) 0.050(15) -0.004(10) -0.039(11)
C5A 0.039(11) 0.048(13) 0.017(8) -0.011(6) -0.009(7) -0.017(6)
C6A 0.032(11) 0.053(12) 0.043(11) -0.006(7) 0.017(8) 0.005(8)
Mo3 0.0192(10) 0.0258(15) 0.0173(14) -0.0002(12) 0.0043(9) -0.0004(10)
Mo4 0.0163(10) 0.0266(16) 0.0176(15) -0.0017(13) 0.0017(9) 0.0004(10)
O7B 0.034(7) 0.019(6) 0.020(6) -0.015(5) -0.004(5) 0.000(5)
N1 0.044(3) 0.040(3) 0.037(3) -0.004(2) -0.006(2) 0.002(2)
C1 0.042(3) 0.044(4) 0.034(3) -0.001(3) 0.000(3) 0.001(3)
N2 0.053(3) 0.040(3) 0.040(3) -0.001(2) -0.002(3) 0.004(3)
N3 0.045(3) 0.044(3) 0.044(3) 0.002(3) -0.002(3) -0.001(3)
C2 0.041(3) 0.053(4) 0.039(4) 0.004(3) -0.002(3) -0.003(3)
N4 0.039(3) 0.046(3) 0.043(3) 0.000(2) -0.003(2) -0.006(2)
N5 0.052(3) 0.048(3) 0.036(3) -0.002(2) 0.000(3) 0.000(3)
C3 0.042(4) 0.053(4) 0.046(4) -0.001(3) 0.004(3) 0.009(3)
N6 0.057(3) 0.054(4) 0.034(3) 0.004(3) 0.003(3) -0.001(3)
C11 0.042(3) 0.040(3) 0.038(4) -0.003(3) -0.001(3) 0.007(3)
C12 0.068(5) 0.047(4) 0.037(4) -0.003(3) -0.006(3) 0.003(3)
C13 0.087(6) 0.061(5) 0.044(4) -0.014(4) -0.021(4) 0.009(4)
C14 0.061(5) 0.049(4) 0.066(5) -0.010(4) -0.005(4) -0.003(4)
C15 0.057(4) 0.054(4) 0.062(5) -0.007(4) 0.006(4) -0.004(4)
C16 0.057(4) 0.054(4) 0.043(4) 0.010(3) -0.006(3) -0.005(4)
O1 0.069(4) 0.084(4) 0.097(5) -0.026(4) -0.022(4) -0.005(3)
C17 0.100(10) 0.168(15) 0.195(18) -0.018(13) -0.011(11) -0.054(11)
C21 0.053(4) 0.040(4) 0.036(4) -0.004(3) 0.002(3) 0.005(3)
C22 0.052(4) 0.043(4) 0.062(5) 0.001(3) 0.002(4) 0.005(3)
C23 0.070(5) 0.044(4) 0.058(5) -0.001(3) 0.005(4) -0.012(4)
C24 0.069(5) 0.041(4) 0.047(4) -0.001(3) 0.002(4) 0.006(4)
C25 0.057(4) 0.049(4) 0.055(5) -0.003(3) -0.004(4) 0.006(3)
C26 0.062(4) 0.039(4) 0.040(4) 0.002(3) -0.003(3) 0.004(3)
O2 0.087(4) 0.039(3) 0.071(4) 0.007(2) 0.002(3) -0.005(3)
C27 0.110(8) 0.051(5) 0.117(9) 0.008(5) -0.014(7) -0.026(5)
C31 0.038(3) 0.049(4) 0.041(4) 0.001(3) -0.005(3) -0.002(3)
C32 0.062(4) 0.061(4) 0.035(4) -0.006(3) 0.001(3) -0.010(4)
C33 0.061(4) 0.052(4) 0.051(5) -0.004(3) 0.001(4) -0.018(4)
C34 0.056(4) 0.057(4) 0.041(4) 0.008(3) 0.000(3) -0.009(3)
C35 0.076(5) 0.055(4) 0.041(4) 0.002(3) -0.001(4) -0.006(4)
C36 0.070(5) 0.049(4) 0.036(4) -0.002(3) 0.000(3) 0.006(4)
O3 0.097(4) 0.061(3) 0.043(3) 0.008(3) 0.002(3) -0.024(3)
C37 0.121(8) 0.072(6) 0.046(5) 0.007(4) -0.005(5) -0.036(6)
C41 0.050(4) 0.051(4) 0.039(4) 0.001(3) 0.002(3) -0.001(3)
C42 0.048(4) 0.043(4) 0.055(4) -0.001(3) 0.001(3) -0.002(3)
C43 0.044(4) 0.057(5) 0.057(5) 0.004(4) -0.001(3) 0.000(3)
C44 0.046(4) 0.060(4) 0.041(4) 0.000(3) 0.001(3) -0.004(3)
C45 0.063(5) 0.048(4) 0.053(5) -0.005(3) 0.002(4) -0.007(4)
C46 0.044(4) 0.056(4) 0.047(4) 0.001(3) 0.001(3) -0.001(3)
O4 0.051(3) 0.062(3) 0.060(3) -0.010(3) -0.001(2) -0.010(2)
C47 0.044(4) 0.071(5) 0.068(5) -0.011(4) -0.005(4) -0.008(4)
C51 0.052(4) 0.047(4) 0.043(4) -0.003(3) 0.004(3) -0.001(3)
C52 0.049(4) 0.048(4) 0.061(5) 0.000(3) 0.010(4) 0.002(3)
C53 0.049(4) 0.047(4) 0.064(5) 0.000(3) 0.009(4) 0.005(3)
C54 0.068(5) 0.037(4) 0.062(5) -0.010(3) 0.010(4) -0.005(4)
C55 0.051(4) 0.059(5) 0.062(5) -0.014(4) 0.000(4) -0.012(4)
C56 0.053(4) 0.053(4) 0.054(5) -0.017(3) -0.008(3) 0.009(3)
O5 0.075(4) 0.051(3) 0.089(4) -0.005(3) 0.019(3) -0.008(3)
C57 0.105(8) 0.059(6) 0.162(13) -0.002(7) 0.035(8) -0.018(6)
C61 0.046(4) 0.056(4) 0.047(4) 0.001(3) 0.008(3) 0.007(3)
C62 0.066(5) 0.061(5) 0.062(5) -0.002(4) 0.007(4) -0.008(4)
C63 0.052(5) 0.061(5) 0.108(8) -0.005(5) 0.010(5) -0.003(4)
C64 0.073(6) 0.072(6) 0.080(7) 0.014(5) 0.033(5) 0.003(5)
C65 0.075(6) 0.074(6) 0.065(6) 0.007(5) 0.018(5) -0.010(5)
C66 0.066(5) 0.066(5) 0.055(5) 0.004(4) 0.016(4) -0.001(4)
O6 0.113(6) 0.085(5) 0.125(7) 0.008(5) 0.040(5) -0.037(4)
C67 0.125(11) 0.118(10) 0.135(12) 0.004(9) 0.003(9) -0.055(9)
Cl3 0.138(4) 0.076(3) 0.129(5) 0.004(3) -0.025(4) 0.016(3)
C2S 0.079(10) 0.088(12) 0.095(13) -0.010(10) 0.001(9) 0.016(9)
Cl4 0.221(8) 0.176(7) 0.130(6) 0.046(5) 0.077(6) 0.110(7)

loop_
_atom_type_symbol
_atom_type_description
_atom_type_scat_dispersion_real
_atom_type_scat_dispersion_imag
_atom_type_scat_source
C C 0.0181 0.0091 'International Tables Vol C Tables 4.2.6.8 and 6.1.1.4'
H H 0.0000 0.0000 'International Tables Vol C Tables 4.2.6.8 and 6.1.1.4'
N N 0.0311 0.0180 'International Tables Vol C Tables 4.2.6.8 and 6.1.1.4'
O O 0.0492 0.0322 'International Tables Vol C Tables 4.2.6.8 and 6.1.1.4'
Mo Mo -0.0483 2.7339 'International Tables Vol C Tables 4.2.6.8 and 6.1.1.4'
Cl Cl 0.3639 0.7018 'International Tables Vol C Tables 4.2.6.8 and 6.1.1.4'

loop_
_geom_angle_atom_site_label_1
_geom_angle_atom_site_label_2
_geom_angle_atom_site_label_3
_geom_angle
_geom_angle_site_symmetry_1
_geom_angle_site_symmetry_3
N7 Mo1 Mo2 89.8(10) . .
N7 Mo1 N3 85.0(10) . .
Mo2 Mo1 N3 94.3(3) . .
N7 Mo1 N5 175.6(11) . .
Mo2 Mo1 N5 92.9(3) . .
N3 Mo1 N5 91.3(3) . .
N7 Mo1 N1 93.8(10) . .
Mo2 Mo1 N1 92.6(3) . .
N3 Mo1 N1 173.0(3) . .
N5 Mo1 N1 89.6(3) . .
N8 Mo2 Mo1 91.5(5) . .
N8 Mo2 N4 85.7(5) . .
Mo1 Mo2 N4 92.0(3) . .
N8 Mo2 N6 174.4(5) . .
Mo1 Mo2 N6 92.9(3) . .
N4 Mo2 N6 90.8(3) . .
N8 Mo2 N2 92.6(5) . .
Mo1 Mo2 N2 93.3(3) . .
N4 Mo2 N2 174.4(3) . .
N6 Mo2 N2 90.4(3) . .
C4A N7 Mo1 122(2) . .
C4A N7 H7A 119.0 . .
Mo1 N7 H7A 119.0 . .
C4A N8 Mo2 123.4(17) . .
C4A N8 H8A 118.3 . .
Mo2 N8 H8A 118.3 . .
N8 C4A N7 112(3) . .
N8 C4A C5A 132(3) . .
N7 C4A C5A 114(2) . .
C7A C5A C6A 115.7(16) . .
C7A C5A C4A 120.0(19) . .
C6A C5A C4A 122.0(19) . .
C5A C6A C7A 114.4(18) . 3_755
C5A C7A C6A 127.6(17) . 3_755
Mo4 Mo3 N1 92.5(2) . .
Mo4 Mo3 N5 92.67(19) . .
N1 Mo3 N5 91.0(2) . .
Mo4 Mo3 N3 92.9(2) . .
N1 Mo3 N3 174.2(2) . .
N5 Mo3 N3 90.8(2) . .
Mo4 Mo3 O7B 93.7(4) . .
N1 Mo3 O7B 91.4(5) . .
N5 Mo3 O7B 173.1(5) . .
N3 Mo3 O7B 86.2(5) . .
Mo3 Mo4 N6 92.0(2) . .
Mo3 Mo4 N2 92.4(2) . .
N6 Mo4 N2 90.8(2) . .
Mo3 Mo4 N4 92.1(2) . .
N6 Mo4 N4 90.3(2) . .
N2 Mo4 N4 175.3(3) . .
Mo3 Mo4 N8B 92.3(4) . .
N6 Mo4 N8B 175.5(4) . .
N2 Mo4 N8B 87.9(4) . .
N4 Mo4 N8B 90.6(4) . .
C4B O7B Mo3 118.1(14) . .
C4B N8B Mo4 114.9(11) . .
C4B N8B H8BA 122.6 . .
Mo4 N8B H8BA 122.6 . .
O7B C4B N8B 119.2(15) . .
O7B C4B C5B 125.2(19) . .
N8B C4B C5B 115.5(18) . .
C7B C5B C6B 120.4(18) . .
C7B C5B C4B 117(2) . .
C6B C5B C4B 120(2) . .
C7B C6B C5B 126(2) 3_755 .
C6B C7B C5B 110(2) 3_755 .
C1 N1 C11 117.7(5) . .
C1 N1 Mo3 117.7(4) . .
C11 N1 Mo3 124.5(4) . .
C1 N1 Mo1 117.0(4) . .
C11 N1 Mo1 125.2(4) . .
Mo3 N1 Mo1 0.8(2) . .
N2 C1 N1 120.9(6) . .
N2 C1 H1A 119.5 . .
N1 C1 H1A 119.5 . .
C1 N2 C21 117.4(6) . .
C1 N2 Mo4 116.5(4) . .
C21 N2 Mo4 125.9(4) . .
C1 N2 Mo2 116.0(5) . .
C21 N2 Mo2 126.3(5) . .
Mo4 N2 Mo2 0.4(2) . .
C2 N3 C31 119.9(6) . .
C2 N3 Mo1 115.8(5) . .
C31 N3 Mo1 121.9(4) . .
C2 N3 Mo3 116.5(4) . .
C31 N3 Mo3 121.3(4) . .
Mo1 N3 Mo3 0.8(2) . .
N3 C2 N4 121.1(6) . .
N3 C2 H2A 119.4 . .
N4 C2 H2A 119.4 . .
C2 N4 C41 116.8(6) . .
C2 N4 Mo2 116.4(4) . .
C41 N4 Mo2 126.8(5) . .
C2 N4 Mo4 116.9(4) . .
C41 N4 Mo4 126.4(4) . .
Mo2 N4 Mo4 0.5(2) . .
C3 N5 C51 122.6(6) . .
C3 N5 Mo3 117.2(5) . .
C51 N5 Mo3 118.8(5) . .
C3 N5 Mo1 116.5(5) . .
C51 N5 Mo1 119.2(5) . .
Mo3 N5 Mo1 1.2(2) . .
N5 C3 N6 121.1(7) . .
N5 C3 H3A 119.5 . .
N6 C3 H3A 119.5 . .
C3 N6 C61 120.5(6) . .
C3 N6 Mo2 116.5(5) . .
C61 N6 Mo2 121.5(5) . .
C3 N6 Mo4 117.0(5) . .
C61 N6 Mo4 121.0(5) . .
Mo2 N6 Mo4 0.6(2) . .
C12 C11 C16 117.7(6) . .
C12 C11 N1 124.2(6) . .
C16 C11 N1 118.0(6) . .
C13 C12 C11 120.1(7) . .
C13 C12 H12A 119.9 . .
C11 C12 H12A 119.9 . .
C14 C13 C12 122.8(7) . .
C14 C13 H13A 118.6 . .
C12 C13 H13A 118.6 . .
C13 C14 C15 117.9(7) . .
C13 C14 O1 123.6(8) . .
C15 C14 O1 118.4(8) . .
C14 C15 C16 121.0(7) . .
C14 C15 H15A 119.5 . .
C16 C15 H15A 119.5 . .
C15 C16 C11 120.4(7) . .
C15 C16 H16A 119.8 . .
C11 C16 H16A 119.8 . .
C17 O1 C14 113.4(8) . .
O1 C17 H17A 109.5 . .
O1 C17 H17B 109.5 . .
H17A C17 H17B 109.5 . .
O1 C17 H17C 109.5 . .
H17A C17 H17C 109.5 . .
H17B C17 H17C 109.5 . .
C22 C21 C26 117.4(6) . .
C22 C21 N2 120.3(6) . .
C26 C21 N2 122.4(6) . .
C21 C22 C23 120.7(7) . .
C21 C22 H22A 119.7 . .
C23 C22 H22A 119.7 . .
C24 C23 C22 120.9(7) . .
C24 C23 H23A 119.6 . .
C22 C23 H23A 119.6 . .
O2 C24 C23 125.8(7) . .
O2 C24 C25 114.7(7) . .
C23 C24 C25 119.5(6) . .
C26 C25 C24 119.2(7) . .
C26 C25 H25A 120.4 . .
C24 C25 H25A 120.4 . .
C25 C26 C21 122.3(7) . .
C25 C26 H26A 118.8 . .
C21 C26 H26A 118.8 . .
C24 O2 C27 116.3(7) . .
O2 C27 H27A 109.5 . .
O2 C27 H27B 109.5 . .
H27A C27 H27B 109.5 . .
O2 C27 H27C 109.5 . .
H27A C27 H27C 109.5 . .
H27B C27 H27C 109.5 . .
C32 C31 C36 118.1(6) . .
C32 C31 N3 120.3(6) . .
C36 C31 N3 121.6(6) . .
C31 C32 C33 121.4(7) . .
C31 C32 H32A 119.3 . .
C33 C32 H32A 119.3 . .
C34 C33 C32 120.4(7) . .
C34 C33 H33A 119.8 . .
C32 C33 H33A 119.8 . .
O3 C34 C33 125.8(7) . .
O3 C34 C35 115.8(7) . .
C33 C34 C35 118.4(6) . .
C36 C35 C34 120.9(7) . .
C36 C35 H35A 119.6 . .
C34 C35 H35A 119.6 . .
C35 C36 C31 120.9(7) . .
C35 C36 H36A 119.6 . .
C31 C36 H36A 119.6 . .
C34 O3 C37 116.5(6) . .
O3 C37 H37A 109.5 . .
O3 C37 H37B 109.5 . .
H37A C37 H37B 109.5 . .
O3 C37 H37C 109.5 . .
H37A C37 H37C 109.5 . .
H37B C37 H37C 109.5 . .
C46 C41 C42 116.7(7) . .
C46 C41 N4 120.5(6) . .
C42 C41 N4 122.6(6) . .
C41 C42 C43 122.8(7) . .
C41 C42 H42A 118.6 . .
C43 C42 H42A 118.6 . .
C44 C43 C42 119.0(7) . .
C44 C43 H43A 120.5 . .
C42 C43 H43A 120.5 . .
O4 C44 C43 124.8(6) . .
O4 C44 C45 116.2(6) . .
C43 C44 C45 119.0(6) . .
C46 C45 C44 120.9(7) . .
C46 C45 H45A 119.6 . .
C44 C45 H45A 119.6 . .
C41 C46 C45 121.2(7) . .
C41 C46 H46A 119.4 . .
C45 C46 H46A 119.4 . .
C44 O4 C47 116.1(6) . .
O4 C47 H47A 109.5 . .
O4 C47 H47B 109.5 . .
H47A C47 H47B 109.5 . .
O4 C47 H47C 109.5 . .
H47A C47 H47C 109.5 . .
H47B C47 H47C 109.5 . .
C56 C51 C52 118.0(6) . .
C56 C51 N5 119.6(7) . .
C52 C51 N5 122.0(6) . .
C53 C52 C51 120.6(7) . .
C53 C52 H52A 119.7 . .
C51 C52 H52A 119.7 . .
C52 C53 C54 120.6(7) . .
C52 C53 H53A 119.7 . .
C54 C53 H53A 119.7 . .
O5 C54 C55 125.2(7) . .
O5 C54 C53 116.1(7) . .
C55 C54 C53 118.7(6) . .
C54 C55 C56 120.5(7) . .
C54 C55 H55A 119.8 . .
C56 C55 H55A 119.8 . .
C51 C56 C55 121.5(7) . .
C51 C56 H56A 119.3 . .
C55 C56 H56A 119.3 . .
C54 O5 C57 115.6(7) . .
O5 C57 H57A 109.5 . .
O5 C57 H57B 109.5 . .
H57A C57 H57B 109.5 . .
O5 C57 H57C 109.5 . .
H57A C57 H57C 109.5 . .
H57B C57 H57C 109.5 . .
C62 C61 C66 118.4(7) . .
C62 C61 N6 121.0(7) . .
C66 C61 N6 120.3(7) . .
C61 C62 C63 120.6(9) . .
C61 C62 H62A 119.7 . .
C63 C62 H62A 119.7 . .
C64 C63 C62 119.6(8) . .
C64 C63 H63A 120.2 . .
C62 C63 H63A 120.2 . .
O6 C64 C65 114.3(9) . .
O6 C64 C63 125.5(9) . .
C65 C64 C63 120.2(8) . .
C64 C65 C66 120.2(9) . .
C64 C65 H65A 119.9 . .
C66 C65 H65A 119.9 . .
C65 C66 C61 121.0(8) . .
C65 C66 H66A 119.5 . .
C61 C66 H66A 119.5 . .
C67 O6 C64 115.2(10) . .
O6 C67 H67A 109.5 . .
O6 C67 H67B 109.5 . .
H67A C67 H67B 109.5 . .
O6 C67 H67C 109.5 . .
H67A C67 H67C 109.5 . .
H67B C67 H67C 109.5 . .
Cl2 C1S Cl1 169(10) . .
Cl2 C1S H1SA 93.5 . .
Cl1 C1S H1SA 93.5 . .
Cl2 C1S H1SB 93.5 . .
Cl1 C1S H1SB 93.5 . .
H1SA C1S H1SB 103.1 . .
Cl3 C2S Cl4 114.2(11) . .
Cl3 C2S H2SA 108.7 . .
Cl4 C2S H2SA 108.7 . .
Cl3 C2S H2SB 108.7 . .
Cl4 C2S H2SB 108.7 . .
H2SA C2S H2SB 107.6 . .

loop_
_geom_bond_atom_site_label_1
_geom_bond_atom_site_label_2
_geom_bond_distance
_geom_bond_site_symmetry_2
Mo1 N7 2.00(4) .
Mo1 Mo2 2.067(7) .
Mo1 N3 2.137(7) .
Mo1 N5 2.167(7) .
Mo1 N1 2.176(7) .
Mo2 N8 2.009(17) .
Mo2 N4 2.156(7) .
Mo2 N6 2.155(7) .
Mo2 N2 2.182(7) .
N7 C4A 1.33(4) .
N7 H7A 0.8800 .
N8 C4A 1.21(3) .
N8 H8A 0.8800 .
C4A C5A 1.511(18) .
C5A C7A 1.429(15) .
C5A C6A 1.431(16) .
C6A C7A 1.48(3) 3_755
C7A C6A 1.48(3) 3_755
Mo3 Mo4 2.111(4) .
Mo3 N1 2.137(6) .
Mo3 N5 2.152(6) .
Mo3 N3 2.173(6) .
Mo3 O7B 2.174(17) .
Mo4 N6 2.158(7) .
Mo4 N2 2.165(6) .
Mo4 N4 2.172(6) .
Mo4 N8B 2.232(16) .
O7B C4B 1.33(2) .
N8B C4B 1.39(3) .
N8B H8BA 0.8800 .
C4B C5B 1.480(17) .
C5B C7B 1.399(17) .
C5B C6B 1.420(17) .
C6B C7B 1.31(4) 3_755
C7B C6B 1.31(4) 3_755
N1 C1 1.320(9) .
N1 C11 1.419(8) .
C1 N2 1.317(9) .
C1 H1A 0.9500 .
N2 C21 1.419(9) .
N3 C2 1.316(9) .
N3 C31 1.419(9) .
C2 N4 1.329(9) .
C2 H2A 0.9500 .
N4 C41 1.407(9) .
N5 C3 1.304(9) .
N5 C51 1.406(9) .
C3 N6 1.324(9) .
C3 H3A 0.9500 .
N6 C61 1.425(10) .
C11 C12 1.389(10) .
C11 C16 1.405(10) .
C12 C13 1.378(11) .
C12 H12A 0.9500 .
C13 C14 1.363(12) .
C13 H13A 0.9500 .
C14 C15 1.380(12) .
C14 O1 1.382(9) .
C15 C16 1.391(11) .
C15 H15A 0.9500 .
C16 H16A 0.9500 .
O1 C17 1.323(13) .
C17 H17A 0.9800 .
C17 H17B 0.9800 .
C17 H17C 0.9800 .
C21 C22 1.373(10) .
C21 C26 1.405(10) .
C22 C23 1.410(11) .
C22 H22A 0.9500 .
C23 C24 1.367(11) .
C23 H23A 0.9500 .
C24 O2 1.368(8) .
C24 C25 1.391(11) .
C25 C26 1.381(10) .
C25 H25A 0.9500 .
C26 H26A 0.9500 .
O2 C27 1.399(10) .
C27 H27A 0.9800 .
C27 H27B 0.9800 .
C27 H27C 0.9800 .
C31 C32 1.378(10) .
C31 C36 1.408(10) .
C32 C33 1.394(11) .
C32 H32A 0.9500 .
C33 C34 1.388(11) .
C33 H33A 0.9500 .
C34 O3 1.354(8) .
C34 C35 1.403(11) .
C35 C36 1.372(11) .
C35 H35A 0.9500 .
C36 H36A 0.9500 .
O3 C37 1.403(9) .
C37 H37A 0.9800 .
C37 H37B 0.9800 .
C37 H37C 0.9800 .
C41 C46 1.383(11) .
C41 C42 1.386(10) .
C42 C43 1.394(10) .
C42 H42A 0.9500 .
C43 C44 1.378(11) .
C43 H43A 0.9500 .
C44 O4 1.357(8) .
C44 C45 1.388(11) .
C45 C46 1.385(10) .
C45 H45A 0.9500 .
C46 H46A 0.9500 .
O4 C47 1.422(8) .
C47 H47A 0.9800 .
C47 H47B 0.9800 .
C47 H47C 0.9800 .
C51 C56 1.382(11) .
C51 C52 1.405(10) .
C52 C53 1.375(10) .
C52 H52A 0.9500 .
C53 C54 1.407(11) .
C53 H53A 0.9500 .
C54 O5 1.359(8) .
C54 C55 1.375(11) .
C55 C56 1.388(11) .
C55 H55A 0.9500 .
C56 H56A 0.9500 .
O5 C57 1.403(10) .
C57 H57A 0.9800 .
C57 H57B 0.9800 .
C57 H57C 0.9800 .
C61 C62 1.387(11) .
C61 C66 1.409(11) .
C62 C63 1.413(13) .
C62 H62A 0.9500 .
C63 C64 1.389(14) .
C63 H63A 0.9500 .
C64 O6 1.372(10) .
C64 C65 1.380(14) .
C65 C66 1.385(12) .
C65 H65A 0.9500 .
C66 H66A 0.9500 .
O6 C67 1.333(12) .
C67 H67A 0.9800 .
C67 H67B 0.9800 .
C67 H67C 0.9800 .
Cl1 C1S 1.393(19) .
C1S Cl2 1.392(19) .
C1S H1SA 0.9900 .
C1S H1SB 0.9900 .
Cl3 C2S 1.705(19) .
C2S Cl4 1.73(2) .
C2S H2SA 0.9900 .
C2S H2SB 0.9900 .
